data_7045941
loop_
_publ_author_name
'Oschmann, W.'
'Borner, C.'
'Kleeberg, C.'

_publ_section_title
;
 Unsymmetrical diborane(4) derivatives by copper mediated B-B coupling.
;
_journal_issue 15
_journal_name_full 'Dalton transactions (Cambridge, England : 2003)'
_journal_page_first 5318
_journal_page_last 5327
_journal_paper_doi 10.1039/c8dt00627j
_journal_volume 47
_journal_year 2018
_chemical_formula_moiety 'C10 H22 B2 N2 O2'
_chemical_formula_sum 'C10 H22 B2 N2 O2'
_chemical_formula_weight 223.91
_chemical_melting_point 276
_space_group_crystal_system monoclinic
_space_group_IT_number 14
_space_group_name_Hall '-P 2ybc'
_space_group_name_H-M_alt 'P 1 21/c 1'
_symmetry_space_group_name_Hall '-P 2ybc'
_symmetry_space_group_name_H-M 'P 1 21/c 1'
_atom_sites_solution_hydrogens geom
_atom_sites_solution_primary iterative
_atom_sites_solution_secondary difmap
_audit_creation_method SHELXL-2017/1
_audit_update_record
;
2018-01-30 deposited with the CCDC.
2018-03-13 downloaded from the CCDC.
;
_cell_angle_alpha 90
_cell_angle_beta 93.437(8)
_cell_angle_gamma 90
_cell_formula_units_Z 4
_cell_length_a 11.5937(6)
_cell_length_b 14.8606(8)
_cell_length_c 7.6683(6)
_cell_measurement_reflns_used 10498
_cell_measurement_temperature 100(2)
_cell_measurement_theta_max 30.5330
_cell_measurement_theta_min 2.9720
_cell_volume 1318.79(14)
_computing_cell_refinement
;
 CrysAlisPro 1.171.38.43 (Rigaku Oxford Diffraction, 2015)
;
_computing_data_collection
;
 CrysAlisPro 1.171.38.43 (Rigaku Oxford Diffraction, 2015)
;
_computing_data_reduction
;
 CrysAlisPro 1.171.38.43 (Rigaku Oxford Diffraction, 2015)
;
_computing_molecular_graphics
;
 K. Brandenburg, 2017, Diamond 4.4.1, Crystal Impact GbR, Bonn, Germany.
;
_computing_publication_material
;
 WinGX v2014.1 (L. J. Farrugia, J. Appl. Cryst., 2012, 45, 849-854.)
;
_computing_structure_refinement
;
 SHELXL-2017/1 (G. M. Sheldrick, Acta Cryst., 2015, A71, 3--8)
;
_computing_structure_solution
;
 SHELXT (Ver. 2014/5) (G. M. Sheldrick, Acta Cryst., 2015, A71, 3--8)
;
_diffrn_ambient_environment N~2~
_diffrn_ambient_temperature 100(2)
_diffrn_detector_area_resol_mean 16.1419
_diffrn_detector_type EOS
_diffrn_measured_fraction_theta_full 0.997
_diffrn_measured_fraction_theta_max 0.923
_diffrn_measurement_device 'four-circle diffractometer'
_diffrn_measurement_device_type 'Oxford Diffraction, Xcalibur, EOS'
_diffrn_measurement_method \w-scan
_diffrn_radiation_monochromator graphite
_diffrn_radiation_source 'Enhance (Mo) X-ray Source'
_diffrn_radiation_type MoK\a
_diffrn_radiation_wavelength 0.71073
_diffrn_reflns_av_unetI/netI 0.0356
_diffrn_reflns_Laue_measured_fraction_full 0.997
_diffrn_reflns_Laue_measured_fraction_max 0.923
_diffrn_reflns_limit_h_max 16
_diffrn_reflns_limit_h_min -16
_diffrn_reflns_limit_k_max 21
_diffrn_reflns_limit_k_min -21
_diffrn_reflns_limit_l_max 10
_diffrn_reflns_limit_l_min -10
_diffrn_reflns_number 6329
_diffrn_reflns_point_group_measured_fraction_full 0.997
_diffrn_reflns_point_group_measured_fraction_max 0.923
_diffrn_reflns_theta_full 29.000
_diffrn_reflns_theta_max 31.168
_diffrn_reflns_theta_min 2.231
_exptl_absorpt_coefficient_mu 0.075
_exptl_absorpt_correction_T_max 1.00000
_exptl_absorpt_correction_T_min 0.95024
_exptl_absorpt_correction_type multi-scan
_exptl_absorpt_process_details
;
 CrysAlisPro 1.171.38.43 (Rigaku Oxford Diffraction, 2015)
 Empirical absorption correction using spherical harmonics,
 implemented in SCALE3 ABSPACK scaling algorithm.
;
_exptl_crystal_colour colourless
_exptl_crystal_density_diffrn 1.128
_exptl_crystal_description irregular
_exptl_crystal_F_000 488
_exptl_crystal_recrystallization_method 'From the Melt'
_exptl_crystal_size_max 0.8
_exptl_crystal_size_mid 0.4
_exptl_crystal_size_min 0.4
_refine_diff_density_max 0.492
_refine_diff_density_min -0.230
_refine_diff_density_rms 0.058
_refine_ls_extinction_method none
_refine_ls_goodness_of_fit_ref 1.007
_refine_ls_hydrogen_treatment constr
_refine_ls_matrix_type full
_refine_ls_number_parameters 152
_refine_ls_number_reflns 6329
_refine_ls_number_restraints 0
_refine_ls_restrained_S_all 1.007
_refine_ls_R_factor_all 0.0626
_refine_ls_R_factor_gt 0.0484
_refine_ls_shift/su_max 0.000
_refine_ls_shift/su_mean 0.000
_refine_ls_structure_factor_coef Fsqd
_refine_ls_weighting_details 'w=1/[\s^2^(Fo^2^)+(0.0903P)^2^] where P=(Fo^2^+2Fc^2^)/3'
_refine_ls_weighting_scheme calc
_refine_ls_wR_factor_gt 0.1324
_refine_ls_wR_factor_ref 0.1361
_reflns_number_gt 4728
_reflns_number_total 6329
_reflns_threshold_expression 'I > 2\s(I)'
_cod_data_source_file c8dt00627j2.cif
_cod_data_source_block ck68ck_100K
_cod_depositor_comments 'Adding full bibliography for 7045941--7045953.cif.'
_cod_database_code 7045941
_shelx_shelxl_version_number 2017/1
_shelx_space_group_comment
;
The symmetry employed for this shelxl refinement is uniquely defined
by the following loop, which should always be used as a source of
symmetry information in preference to the above space-group names.
They are only intended as comments.
;

loop_
_space_group_symop_operation_xyz
'x, y, z'
'-x, y+1/2, -z+1/2'
'-x, -y, -z'
'x, -y-1/2, z-1/2'

loop_
_atom_site_label
_atom_site_type_symbol
_atom_site_fract_x
_atom_site_fract_y
_atom_site_fract_z
_atom_site_U_iso_or_equiv
_atom_site_adp_type
_atom_site_occupancy
_atom_site_site_symmetry_order
_atom_site_calc_flag
_atom_site_refinement_flags_posn
_atom_site_refinement_flags_adp
O2 O 0.34571(8) 0.49367(6) 0.66338(13) 0.0210(2) Uani 1 1 d . .
O1 O 0.15964(7) 0.52368(6) 0.72401(13) 0.0219(2) Uani 1 1 d . .
N2 N 0.17127(9) 0.35359(7) 1.00642(16) 0.0217(3) Uani 1 1 d . .
N1 N 0.36750(10) 0.35090(8) 0.99401(16) 0.0223(3) Uani 1 1 d . .
C6 C 0.30014(11) 0.55267(8) 0.52252(18) 0.0201(3) Uani 1 1 d . .
C5 C 0.19089(11) 0.59320(8) 0.60108(18) 0.0190(3) Uani 1 1 d . .
C3 C 0.48688(11) 0.37138(10) 0.9692(2) 0.0267(3) Uani 1 1 d . .
H3A H 0.491335 0.417637 0.878797 0.040 Uiso 1 1 calc R U
H3B H 0.526515 0.316862 0.932920 0.040 Uiso 1 1 calc R U
H3C H 0.523986 0.393571 1.079115 0.040 Uiso 1 1 calc R U
C4 C 0.04949(12) 0.37058(11) 0.9841(2) 0.0311(4) Uani 1 1 d . .
H4A H 0.035442 0.419915 0.900733 0.047 Uiso 1 1 calc R U
H4B H 0.019900 0.387201 1.096769 0.047 Uiso 1 1 calc R U
H4C H 0.009921 0.316232 0.939622 0.047 Uiso 1 1 calc R U
C7 C 0.21534(12) 0.67824(9) 0.7076(2) 0.0256(3) Uani 1 1 d . .
H7A H 0.147535 0.693464 0.772091 0.038 Uiso 1 1 calc R U
H7B H 0.232344 0.727897 0.629052 0.038 Uiso 1 1 calc R U
H7C H 0.281872 0.668103 0.790192 0.038 Uiso 1 1 calc R U
C1 C 0.34229(12) 0.28373(9) 1.12613(19) 0.0253(3) Uani 1 1 d . .
H1A H 0.376505 0.301528 1.242415 0.030 Uiso 1 1 calc R U
H1B H 0.373142 0.224066 1.095288 0.030 Uiso 1 1 calc R U
C2 C 0.21029(12) 0.28148(9) 1.12550(19) 0.0258(3) Uani 1 1 d . .
H2A H 0.180083 0.222557 1.083390 0.031 Uiso 1 1 calc R U
H2B H 0.184176 0.292370 1.244251 0.031 Uiso 1 1 calc R U
C9 C 0.39350(12) 0.62059(9) 0.4847(2) 0.0266(3) Uani 1 1 d . .
H9A H 0.418697 0.651888 0.592888 0.040 Uiso 1 1 calc R U
H9B H 0.362537 0.664410 0.398639 0.040 Uiso 1 1 calc R U
H9C H 0.459428 0.589250 0.438341 0.040 Uiso 1 1 calc R U
C8 C 0.08883(13) 0.60852(11) 0.4710(2) 0.0342(4) Uani 1 1 d . .
H8A H 0.066749 0.551414 0.414479 0.051 Uiso 1 1 calc R U
H8B H 0.110374 0.651894 0.382351 0.051 Uiso 1 1 calc R U
H8C H 0.023482 0.632151 0.532251 0.051 Uiso 1 1 calc R U
C10 C 0.27342(16) 0.49347(11) 0.3639(2) 0.0389(4) Uani 1 1 d . .
H10A H 0.343773 0.461986 0.333700 0.058 Uiso 1 1 calc R U
H10B H 0.245076 0.530861 0.265162 0.058 Uiso 1 1 calc R U
H10C H 0.214171 0.449328 0.390472 0.058 Uiso 1 1 calc R U
B2 B 0.25662(12) 0.47289(9) 0.76697(19) 0.0168(3) Uani 1 1 d . .
B1 B 0.26516(12) 0.39294(9) 0.92482(19) 0.0176(3) Uani 1 1 d . .

loop_
_atom_site_aniso_label
_atom_site_aniso_U_11
_atom_site_aniso_U_22
_atom_site_aniso_U_33
_atom_site_aniso_U_23
_atom_site_aniso_U_13
_atom_site_aniso_U_12
O2 0.0251(5) 0.0185(4) 0.0197(5) 0.0061(4) 0.0048(4) 0.0048(3)
O1 0.0215(5) 0.0200(5) 0.0243(5) 0.0088(4) 0.0023(4) -0.0004(3)
N2 0.0281(6) 0.0194(5) 0.0177(6) 0.0042(4) 0.0019(4) -0.0009(4)
N1 0.0290(6) 0.0199(5) 0.0180(7) 0.0051(4) 0.0002(4) 0.0020(4)
C6 0.0302(7) 0.0149(6) 0.0152(7) 0.0027(5) 0.0023(5) 0.0030(5)
C5 0.0201(6) 0.0162(6) 0.0207(7) 0.0052(5) 0.0001(5) -0.0020(5)
C3 0.0282(8) 0.0256(7) 0.0260(8) 0.0037(6) -0.0006(5) 0.0055(5)
C4 0.0282(8) 0.0324(8) 0.0329(10) 0.0085(7) 0.0039(6) -0.0041(6)
C7 0.0295(8) 0.0182(6) 0.0297(8) -0.0021(5) 0.0070(6) 0.0025(5)
C1 0.0387(8) 0.0194(6) 0.0177(7) 0.0053(5) 0.0008(5) 0.0031(5)
C2 0.0426(9) 0.0178(6) 0.0171(7) 0.0047(5) 0.0011(6) -0.0037(5)
C9 0.0291(8) 0.0238(7) 0.0278(8) 0.0090(6) 0.0092(6) 0.0035(5)
C8 0.0298(8) 0.0303(8) 0.0407(10) 0.0181(7) -0.0126(6) -0.0073(6)
C10 0.0730(12) 0.0252(7) 0.0188(8) -0.0038(6) 0.0037(7) -0.0018(7)
B2 0.0221(7) 0.0132(6) 0.0149(7) -0.0014(5) -0.0004(5) -0.0013(5)
B1 0.0264(8) 0.0134(6) 0.0130(7) -0.0015(5) 0.0007(5) -0.0001(5)

loop_
_atom_type_symbol
_atom_type_description
_atom_type_scat_dispersion_real
_atom_type_scat_dispersion_imag
_atom_type_scat_source
C C 0.0033 0.0016 'International Tables Vol C Tables 4.2.6.8 and 6.1.1.4'
H H 0.0000 0.0000 'International Tables Vol C Tables 4.2.6.8 and 6.1.1.4'
B B 0.0013 0.0007 'International Tables Vol C Tables 4.2.6.8 and 6.1.1.4'
N N 0.0061 0.0033 'International Tables Vol C Tables 4.2.6.8 and 6.1.1.4'
O O 0.0106 0.0060 'International Tables Vol C Tables 4.2.6.8 and 6.1.1.4'

loop_
_geom_angle_atom_site_label_1
_geom_angle_atom_site_label_2
_geom_angle_atom_site_label_3
_geom_angle
B2 O2 C6 108.06(10)
B2 O1 C5 108.17(10)
B1 N2 C4 130.75(12)
B1 N2 C2 111.22(11)
C4 N2 C2 117.97(11)
B1 N1 C3 130.35(12)
B1 N1 C1 111.26(11)
C3 N1 C1 117.94(11)
O2 C6 C10 106.93(11)
O2 C6 C9 107.97(11)
C10 C6 C9 110.21(12)
O2 C6 C5 102.25(10)
C10 C6 C5 113.75(12)
C9 C6 C5 114.96(11)
O1 C5 C8 108.47(10)
O1 C5 C7 106.66(11)
C8 C5 C7 109.92(11)
O1 C5 C6 102.44(9)
C8 C5 C6 115.09(13)
C7 C5 C6 113.54(10)
N1 C1 C2 104.70(10)
N2 C2 C1 104.94(10)
O2 B2 O1 111.67(12)
O2 B2 B1 123.79(11)
O1 B2 B1 124.53(12)
N2 B1 N1 107.56(12)
N2 B1 B2 126.32(12)
N1 B1 B2 126.08(12)

loop_
_geom_bond_atom_site_label_1
_geom_bond_atom_site_label_2
_geom_bond_distance
O2 B2 1.3754(18)
O2 C6 1.4650(15)
O1 B2 1.3776(17)
O1 C5 1.4588(15)
N2 B1 1.4143(19)
N2 C4 1.4344(17)
N2 C2 1.4620(16)
N1 B1 1.4158(18)
N1 C3 1.4407(18)
N1 C1 1.4641(17)
C6 C10 1.518(2)
C6 C9 1.5204(18)
C6 C5 1.5562(18)
C5 C8 1.5183(19)
C5 C7 1.5220(18)
C1 C2 1.5304(18)
B2 B1 1.695(2)

loop_
_geom_torsion_atom_site_label_1
_geom_torsion_atom_site_label_2
_geom_torsion_atom_site_label_3
_geom_torsion_atom_site_label_4
_geom_torsion
B2 O2 C6 C10 -97.46(13)
B2 O2 C6 C9 143.96(11)
B2 O2 C6 C5 22.33(13)
B2 O1 C5 C8 144.44(12)
B2 O1 C5 C7 -97.20(12)
B2 O1 C5 C6 22.33(13)
O2 C6 C5 O1 -26.57(12)
C10 C6 C5 O1 88.32(13)
C9 C6 C5 O1 -143.27(11)
O2 C6 C5 C8 -144.06(11)
C10 C6 C5 C8 -29.16(15)
C9 C6 C5 C8 99.25(14)
O2 C6 C5 C7 88.03(12)
C10 C6 C5 C7 -157.07(12)
C9 C6 C5 C7 -28.66(16)
B1 N1 C1 C2 4.21(15)
C3 N1 C1 C2 177.29(12)
B1 N2 C2 C1 5.20(14)
C4 N2 C2 C1 -177.50(12)
N1 C1 C2 N2 -5.51(14)
C6 O2 B2 O1 -9.34(14)
C6 O2 B2 B1 169.46(11)
C5 O1 B2 O2 -9.24(15)
C5 O1 B2 B1 171.98(11)
C4 N2 B1 N1 -179.57(14)
C2 N2 B1 N1 -2.72(15)
C4 N2 B1 B2 -1.8(2)
C2 N2 B1 B2 175.03(12)
C3 N1 B1 N2 -173.09(13)
C1 N1 B1 N2 -1.11(15)
C3 N1 B1 B2 9.2(2)
C1 N1 B1 B2 -178.87(12)
O2 B2 B1 N2 -163.97(13)
O1 B2 B1 N2 14.7(2)
O2 B2 B1 N1 13.4(2)
O1 B2 B1 N1 -167.99(13)
